data_4509534
loop_
_publ_author_name
'Sun, Li-Xin'
'Qi, Yan'
'Che, Yun-Xia'
'Batten, Stuart R.'
'Zheng, Ji-Min'

_publ_section_title
;
 Three Unprecedented Entangled Metal&#x2212;Organic Frameworks:
 Self-Penetration and Hydrothermal in Situ Ligand Formation
;
_journal_issue 7
_journal_name_full 'Crystal Growth &amp; Design'
_journal_page_first 2995
_journal_paper_doi 10.1021/cg9002719
_journal_volume 9
_journal_year 2009
_chemical_formula_sum 'C20 H21 Co N4 O4'
_chemical_formula_weight 440.34
_chemical_name_systematic
; 
 ? 
;
_space_group_IT_number 14
_symmetry_cell_setting monoclinic
_symmetry_space_group_name_Hall '-P 2ybc'
_symmetry_space_group_name_H-M 'P 1 21/c 1'
_atom_sites_solution_hydrogens geom
_atom_sites_solution_primary direct
_atom_sites_solution_secondary difmap
_audit_creation_method SHELXL-97
_cell_angle_alpha 90.00
_cell_angle_beta 108.48(3)
_cell_angle_gamma 90.00
_cell_formula_units_Z 4
_cell_length_a 8.2499(16)
_cell_length_b 12.370(3)
_cell_length_c 19.628(5)
_cell_measurement_reflns_used 12346
_cell_measurement_temperature 293(2)
_cell_measurement_theta_max 27.27
_cell_measurement_theta_min 3.08
_cell_volume 1899.8(8)
_computing_cell_refinement 'RAXIS-RAPID Auto(Rigaku, 2004)'
_computing_data_collection 'RAXIS-RAPID Auto(Rigaku, 2004)'
_computing_data_reduction 'CrystalStructure(Rigaku/MSC, 2004)'
_computing_molecular_graphics 'SHELXL-97 (Sheldrick, 2001)'
_computing_publication_material 'SHELXL-97 (Sheldrick, 1997)'
_computing_structure_refinement 'SHELXL-97 (Sheldrick, 1997)'
_computing_structure_solution 'SHELXS-97 (Sheldrick, 1997)'
_diffrn_ambient_temperature 298(2)
_diffrn_measured_fraction_theta_full 0.999
_diffrn_measured_fraction_theta_max 0.999
_diffrn_measurement_device_type 'rigaku r-axis rapid IP area detector'
_diffrn_measurement_method '\w scans'
_diffrn_radiation_monochromator graphite
_diffrn_radiation_probe x-ray
_diffrn_radiation_type MoK\a
_diffrn_radiation_wavelength 0.71073
_diffrn_reflns_av_R_equivalents 0.0591
_diffrn_reflns_av_sigmaI/netI 0.0472
_diffrn_reflns_limit_h_max 10
_diffrn_reflns_limit_h_min -9
_diffrn_reflns_limit_k_max 16
_diffrn_reflns_limit_k_min -16
_diffrn_reflns_limit_l_max 25
_diffrn_reflns_limit_l_min -25
_diffrn_reflns_number 18283
_diffrn_reflns_theta_full 27.48
_diffrn_reflns_theta_max 27.48
_diffrn_reflns_theta_min 3.08
_diffrn_source 'rotating anode'
_exptl_absorpt_coefficient_mu 0.939
_exptl_absorpt_correction_T_max 0.8344
_exptl_absorpt_correction_T_min 0.8344
_exptl_absorpt_correction_type multi-scan
_exptl_crystal_density_diffrn 1.540
_exptl_crystal_density_method 'not measured'
_exptl_crystal_description block
_exptl_crystal_F_000 912
_exptl_crystal_size_max 0.20
_exptl_crystal_size_mid 0.20
_exptl_crystal_size_min 0.20
_refine_diff_density_max 0.255
_refine_diff_density_min -0.503
_refine_diff_density_rms 0.062
_refine_ls_extinction_method none
_refine_ls_goodness_of_fit_ref 1.024
_refine_ls_hydrogen_treatment constr
_refine_ls_matrix_type full
_refine_ls_number_parameters 262
_refine_ls_number_reflns 4346
_refine_ls_number_restraints 0
_refine_ls_restrained_S_all 1.024
_refine_ls_R_factor_all 0.0594
_refine_ls_R_factor_gt 0.0377
_refine_ls_shift/su_max 0.001
_refine_ls_shift/su_mean 0.000
_refine_ls_structure_factor_coef Fsqd
_refine_ls_weighting_details 'calc w=1/[\s^2^(Fo^2^)+(0.0369P)^2^+0.6857P] where P=(Fo^2^+2Fc^2^)/3'
_refine_ls_weighting_scheme calc
_refine_ls_wR_factor_gt 0.0804
_refine_ls_wR_factor_ref 0.0885
_reflns_number_gt 3293
_reflns_number_total 4346
_reflns_threshold_expression >2sigma(I)
_cod_data_source_file cg9002719sup1.cif
_cod_data_source_block shelxl
_cod_depositor_comments
;
The following automatic conversions were performed:

'_symmetry_cell_setting' value 'Monoclinic' changed to 'monoclinic'
according to /home/saulius/struct/CIF-dictionaries/cif_core.dic
dictionary named 'cif_core.dic' version 2.4.2 from 2011-04-26.

Automatic conversion script
Id: cif_fix_values 1891 2012-01-12 08:04:46Z andrius 
;
_cod_original_sg_symbol_H-M P2(1)/c
_cod_database_code 4509534

loop_
_symmetry_equiv_pos_as_xyz
'x, y, z'
'-x, y+1/2, -z+1/2'
'-x, -y, -z'
'x, -y-1/2, z-1/2'

loop_
_atom_site_label
_atom_site_type_symbol
_atom_site_fract_x
_atom_site_fract_y
_atom_site_fract_z
_atom_site_U_iso_or_equiv
_atom_site_adp_type
_atom_site_occupancy
_atom_site_symmetry_multiplicity
_atom_site_calc_flag
_atom_site_refinement_flags
C1 C 0.5514(3) 1.15147(17) 0.87074(10) 0.0256(5) Uani 1 1 d .
C2 C 0.5195(3) 1.25622(16) 0.90383(10) 0.0217(4) Uani 1 1 d .
C3 C 0.5388(3) 1.25482(18) 0.97731(11) 0.0288(5) Uani 1 1 d .
H3 H 0.5556 1.1892 1.0016 0.035 Uiso 1 1 calc R
C4 C 0.5334(3) 1.34879(17) 1.01437(10) 0.0271(5) Uani 1 1 d .
H4 H 0.5491 1.3450 1.0634 0.033 Uiso 1 1 calc R
C5 C 0.5050(3) 1.44928(16) 0.98052(10) 0.0220(4) Uani 1 1 d .
C6 C 0.4843(3) 1.44969(17) 0.90684(10) 0.0233(4) Uani 1 1 d .
H6 H 0.4663 1.5154 0.8826 0.028 Uiso 1 1 calc R
C7 C 0.4895(3) 1.35606(17) 0.86861(10) 0.0208(4) Uani 1 1 d .
C8 C 0.4587(3) 1.36631(18) 0.78906(10) 0.0246(5) Uani 1 1 d .
C9 C 0.2433(3) 0.76529(18) 0.78393(12) 0.0312(5) Uani 1 1 d .
H9 H 0.3057 0.7222 0.7624 0.037 Uiso 1 1 calc R
C10 C 0.0327(3) 0.8283(2) 0.81666(14) 0.0407(6) Uani 1 1 d .
H10 H -0.0743 0.8379 0.8221 0.049 Uiso 1 1 calc R
C11 C 0.1730(3) 0.8889(2) 0.84566(13) 0.0380(6) Uani 1 1 d .
H11 H 0.1791 0.9483 0.8754 0.046 Uiso 1 1 calc R
C12 C -0.0325(3) 0.6638(2) 0.73605(13) 0.0404(6) Uani 1 1 d .
H12A H 0.0323 0.6183 0.7138 0.049 Uiso 1 1 calc R
H12B H -0.1253 0.6963 0.6981 0.049 Uiso 1 1 calc R
C13 C -0.1057(3) 0.5947(2) 0.78305(13) 0.0365(6) Uani 1 1 d .
H13A H -0.1655 0.6413 0.8068 0.044 Uiso 1 1 calc R
H13B H -0.1889 0.5454 0.7526 0.044 Uiso 1 1 calc R
C14 C 0.0246(3) 0.5301(2) 0.83906(13) 0.0398(6) Uani 1 1 d .
H14A H 0.1028 0.5791 0.8722 0.048 Uiso 1 1 calc R
H14B H 0.0903 0.4868 0.8160 0.048 Uiso 1 1 calc R
C15 C -0.0576(3) 0.4559(2) 0.88098(14) 0.0408(6) Uani 1 1 d .
H15A H -0.1116 0.4999 0.9086 0.049 Uiso 1 1 calc R
H15B H -0.1462 0.4135 0.8473 0.049 Uiso 1 1 calc R
C16 C 0.0677(3) 0.3805(2) 0.93116(14) 0.0432(6) Uani 1 1 d .
H16A H 0.1556 0.4228 0.9653 0.052 Uiso 1 1 calc R
H16B H 0.1227 0.3369 0.9037 0.052 Uiso 1 1 calc R
C17 C -0.0152(3) 0.3068(2) 0.97162(14) 0.0446(7) Uani 1 1 d .
H17A H -0.0424 0.3480 1.0086 0.054 Uiso 1 1 calc R
H17B H -0.1215 0.2794 0.9388 0.054 Uiso 1 1 calc R
C18 C 0.0951(5) 0.1188(3) 0.97336(15) 0.0723(11) Uani 1 1 d .
H18 H 0.0255 0.0981 0.9280 0.087 Uiso 1 1 calc R
C19 C 0.2153(5) 0.0580(3) 1.01977(15) 0.0694(11) Uani 1 1 d .
H19 H 0.2434 -0.0125 1.0115 0.083 Uiso 1 1 calc R
C20 C 0.2138(3) 0.2111(2) 1.06910(12) 0.0344(5) Uani 1 1 d .
H20 H 0.2404 0.2682 1.1016 0.041 Uiso 1 1 calc R
N1 N 0.2899(3) 0.11594(16) 1.08098(9) 0.0337(5) Uani 1 1 d .
N2 N 0.0944(3) 0.21549(17) 1.00501(10) 0.0371(5) Uani 1 1 d .
N3 N 0.0791(3) 0.74949(16) 0.77753(10) 0.0331(4) Uani 1 1 d .
N4 N 0.3057(2) 0.85028(15) 0.82482(10) 0.0308(4) Uani 1 1 d .
O1 O 0.4450(2) 1.07484(12) 0.86860(8) 0.0330(4) Uani 1 1 d .
O2 O 0.6821(2) 1.14126(14) 0.85360(9) 0.0371(4) Uani 1 1 d .
O3 O 0.4105(2) 1.28825(14) 0.74809(8) 0.0352(4) Uani 1 1 d .
O4 O 0.4841(2) 1.45948(13) 0.76658(8) 0.0392(4) Uani 1 1 d .
Co1 Co 0.52067(4) 0.93888(2) 0.833133(14) 0.02437(10) Uani 1 1 d .

loop_
_atom_site_aniso_label
_atom_site_aniso_U_11
_atom_site_aniso_U_22
_atom_site_aniso_U_33
_atom_site_aniso_U_23
_atom_site_aniso_U_13
_atom_site_aniso_U_12
C1 0.0330(12) 0.0222(11) 0.0179(9) -0.0003(9) 0.0030(9) 0.0013(9)
C2 0.0226(10) 0.0198(10) 0.0224(9) -0.0013(8) 0.0068(8) -0.0017(8)
C3 0.0428(13) 0.0204(11) 0.0240(10) 0.0010(9) 0.0114(10) 0.0006(9)
C4 0.0396(13) 0.0255(11) 0.0169(9) 0.0003(9) 0.0100(9) 0.0006(10)
C5 0.0233(10) 0.0222(11) 0.0214(9) -0.0027(9) 0.0082(8) -0.0028(8)
C6 0.0296(11) 0.0197(10) 0.0208(9) 0.0016(8) 0.0085(8) 0.0017(9)
C7 0.0219(10) 0.0234(10) 0.0179(9) -0.0030(8) 0.0074(8) -0.0009(8)
C8 0.0249(11) 0.0285(12) 0.0197(9) -0.0007(9) 0.0058(8) 0.0057(9)
C9 0.0357(13) 0.0273(12) 0.0326(11) -0.0016(10) 0.0136(10) -0.0053(10)
C10 0.0385(14) 0.0387(14) 0.0517(15) 0.0001(12) 0.0239(12) -0.0028(11)
C11 0.0467(15) 0.0318(13) 0.0423(13) -0.0033(11) 0.0239(12) -0.0032(11)
C12 0.0435(15) 0.0408(15) 0.0330(12) 0.0004(11) 0.0064(11) -0.0166(12)
C13 0.0328(13) 0.0337(13) 0.0383(13) 0.0017(11) 0.0046(10) -0.0094(11)
C14 0.0340(13) 0.0384(14) 0.0438(14) 0.0080(12) 0.0078(11) -0.0041(11)
C15 0.0347(14) 0.0396(15) 0.0431(13) 0.0110(12) 0.0050(11) -0.0022(11)
C16 0.0380(14) 0.0443(16) 0.0451(14) 0.0130(13) 0.0099(12) 0.0015(12)
C17 0.0352(14) 0.0453(16) 0.0511(16) 0.0167(13) 0.0103(12) 0.0048(12)
C18 0.101(3) 0.0491(19) 0.0366(15) -0.0030(14) -0.0215(16) 0.0114(18)
C19 0.104(3) 0.0415(17) 0.0361(14) -0.0095(14) -0.0161(16) 0.0185(17)
C20 0.0400(13) 0.0357(13) 0.0270(11) 0.0012(10) 0.0099(10) -0.0013(11)
N1 0.0420(12) 0.0329(11) 0.0237(9) 0.0030(9) 0.0070(8) 0.0022(9)
N2 0.0376(11) 0.0361(11) 0.0331(10) 0.0086(9) 0.0048(9) 0.0012(9)
N3 0.0368(11) 0.0308(11) 0.0326(10) -0.0013(9) 0.0125(9) -0.0097(9)
N4 0.0359(11) 0.0273(10) 0.0309(10) 0.0004(9) 0.0130(8) -0.0025(8)
O1 0.0430(10) 0.0230(8) 0.0340(8) -0.0083(7) 0.0137(7) -0.0072(7)
O2 0.0353(9) 0.0393(10) 0.0396(9) -0.0068(8) 0.0160(8) 0.0050(8)
O3 0.0415(10) 0.0392(10) 0.0230(7) -0.0096(7) 0.0076(7) -0.0043(8)
O4 0.0709(12) 0.0281(9) 0.0219(7) 0.0028(7) 0.0192(8) 0.0034(8)
Co1 0.03036(17) 0.02401(16) 0.01807(14) -0.00022(12) 0.00671(11) -0.00139(13)

loop_
_atom_type_symbol
_atom_type_description
_atom_type_scat_dispersion_real
_atom_type_scat_dispersion_imag
_atom_type_scat_source
C C 0.0033 0.0016 'International Tables Vol C Tables 4.2.6.8 and 6.1.1.4'
H H 0.0000 0.0000 'International Tables Vol C Tables 4.2.6.8 and 6.1.1.4'
N N 0.0061 0.0033 'International Tables Vol C Tables 4.2.6.8 and 6.1.1.4'
O O 0.0106 0.0060 'International Tables Vol C Tables 4.2.6.8 and 6.1.1.4'
Co Co 0.3494 0.9721 'International Tables Vol C Tables 4.2.6.8 and 6.1.1.4'

loop_
_geom_angle_atom_site_label_1
_geom_angle_atom_site_label_2
_geom_angle_atom_site_label_3
_geom_angle
_geom_angle_site_symmetry_1
_geom_angle_site_symmetry_3
O2 C1 O1 124.3(2) . .
O2 C1 C2 119.5(2) . .
O1 C1 C2 115.9(2) . .
C7 C2 C3 117.69(19) . .
C7 C2 C1 124.96(18) . .
C3 C2 C1 117.02(18) . .
C4 C3 C2 121.4(2) . .
C4 C3 H3 119.3 . .
C2 C3 H3 119.3 . .
C3 C4 C5 121.91(19) . .
C3 C4 H4 119.0 . .
C5 C4 H4 119.0 . .
C4 C5 C6 116.25(18) . .
C4 C5 C5 122.4(2) . 3_687
C6 C5 C5 121.3(2) . 3_687
C7 C6 C5 122.70(19) . .
C7 C6 H6 118.6 . .
C5 C6 H6 118.6 . .
C6 C7 C2 120.04(18) . .
C6 C7 C8 117.79(18) . .
C2 C7 C8 122.16(18) . .
O3 C8 O4 122.28(19) . .
O3 C8 C7 121.43(19) . .
O4 C8 C7 116.29(18) . .
N4 C9 N3 111.2(2) . .
N4 C9 H9 124.4 . .
N3 C9 H9 124.4 . .
C11 C10 N3 106.1(2) . .
C11 C10 H10 126.9 . .
N3 C10 H10 126.9 . .
C10 C11 N4 109.9(2) . .
C10 C11 H11 125.0 . .
N4 C11 H11 125.0 . .
N3 C12 C13 111.71(19) . .
N3 C12 H12A 109.3 . .
C13 C12 H12A 109.3 . .
N3 C12 H12B 109.3 . .
C13 C12 H12B 109.3 . .
H12A C12 H12B 107.9 . .
C14 C13 C12 114.5(2) . .
C14 C13 H13A 108.6 . .
C12 C13 H13A 108.6 . .
C14 C13 H13B 108.6 . .
C12 C13 H13B 108.6 . .
H13A C13 H13B 107.6 . .
C13 C14 C15 112.2(2) . .
C13 C14 H14A 109.2 . .
C15 C14 H14A 109.2 . .
C13 C14 H14B 109.2 . .
C15 C14 H14B 109.2 . .
H14A C14 H14B 107.9 . .
C16 C15 C14 113.3(2) . .
C16 C15 H15A 108.9 . .
C14 C15 H15A 108.9 . .
C16 C15 H15B 108.9 . .
C14 C15 H15B 108.9 . .
H15A C15 H15B 107.7 . .
C15 C16 C17 112.8(2) . .
C15 C16 H16A 109.0 . .
C17 C16 H16A 109.0 . .
C15 C16 H16B 109.0 . .
C17 C16 H16B 109.0 . .
H16A C16 H16B 107.8 . .
N2 C17 C16 112.5(2) . .
N2 C17 H17A 109.1 . .
C16 C17 H17A 109.1 . .
N2 C17 H17B 109.1 . .
C16 C17 H17B 109.1 . .
H17A C17 H17B 107.8 . .
C19 C18 N2 107.1(2) . .
C19 C18 H18 126.4 . .
N2 C18 H18 126.4 . .
C18 C19 N1 109.4(3) . .
C18 C19 H19 125.3 . .
N1 C19 H19 125.3 . .
N1 C20 N2 111.8(2) . .
N1 C20 H20 124.1 . .
N2 C20 H20 124.1 . .
C20 N1 C19 104.8(2) . .
C20 N1 Co1 130.27(16) . 3_667
C19 N1 Co1 124.88(18) . 3_667
C20 N2 C18 106.8(2) . .
C20 N2 C17 128.4(2) . .
C18 N2 C17 124.7(2) . .
C9 N3 C10 107.4(2) . .
C9 N3 C12 126.6(2) . .
C10 N3 C12 125.9(2) . .
C9 N4 C11 105.3(2) . .
C9 N4 Co1 129.38(16) . .
C11 N4 Co1 122.91(16) . .
C1 O1 Co1 110.33(15) . .
C8 O4 Co1 105.93(13) . 2_656
O4 Co1 O1 109.22(7) 2_646 .
O4 Co1 N1 129.98(8) 2_646 3_667
O1 Co1 N1 103.70(7) . 3_667
O4 Co1 N4 104.30(8) 2_646 .
O1 Co1 N4 96.90(7) . .
N1 Co1 N4 107.96(8) 3_667 .

loop_
_geom_bond_atom_site_label_1
_geom_bond_atom_site_label_2
_geom_bond_distance
_geom_bond_site_symmetry_2
C1 O2 1.233(3) .
C1 O1 1.284(3) .
C1 C2 1.510(3) .
C2 C7 1.398(3) .
C2 C3 1.400(3) .
C3 C4 1.380(3) .
C3 H3 0.9300 .
C4 C5 1.394(3) .
C4 H4 0.9300 .
C5 C6 1.401(3) .
C5 C5 1.485(4) 3_687
C6 C7 1.388(3) .
C6 H6 0.9300 .
C7 C8 1.506(3) .
C8 O3 1.239(3) .
C8 O4 1.275(3) .
C9 N4 1.324(3) .
C9 N3 1.334(3) .
C9 H9 0.9300 .
C10 C11 1.345(4) .
C10 N3 1.369(3) .
C10 H10 0.9300 .
C11 N4 1.371(3) .
C11 H11 0.9300 .
C12 N3 1.469(3) .
C12 C13 1.516(3) .
C12 H12A 0.9700 .
C12 H12B 0.9700 .
C13 C14 1.501(3) .
C13 H13A 0.9700 .
C13 H13B 0.9700 .
C14 C15 1.527(3) .
C14 H14A 0.9700 .
C14 H14B 0.9700 .
C15 C16 1.504(3) .
C15 H15A 0.9700 .
C15 H15B 0.9700 .
C16 C17 1.508(3) .
C16 H16A 0.9700 .
C16 H16B 0.9700 .
C17 N2 1.465(3) .
C17 H17A 0.9700 .
C17 H17B 0.9700 .
C18 C19 1.344(4) .
C18 N2 1.348(4) .
C18 H18 0.9300 .
C19 N1 1.366(3) .
C19 H19 0.9300 .
C20 N1 1.320(3) .
C20 N2 1.330(3) .
C20 H20 0.9300 .
N1 Co1 2.018(2) 3_667
N4 Co1 2.0467(19) .
O1 Co1 1.9946(16) .
O4 Co1 1.9616(15) 2_656
Co1 O4 1.9617(16) 2_646
Co1 N1 2.018(2) 3_667

loop_
_geom_torsion_atom_site_label_1
_geom_torsion_atom_site_label_2
_geom_torsion_atom_site_label_3
_geom_torsion_atom_site_label_4
_geom_torsion
_geom_torsion_site_symmetry_1
_geom_torsion_site_symmetry_4
O2 C1 C2 C7 65.8(3) . .
O1 C1 C2 C7 -120.4(2) . .
O2 C1 C2 C3 -107.5(2) . .
O1 C1 C2 C3 66.4(3) . .
C7 C2 C3 C4 -1.8(3) . .
C1 C2 C3 C4 171.9(2) . .
C2 C3 C4 C5 1.4(4) . .
C3 C4 C5 C6 -0.7(3) . .
C3 C4 C5 C5 178.6(3) . 3_687
C4 C5 C6 C7 0.6(3) . .
C5 C5 C6 C7 -178.6(2) 3_687 .
C5 C6 C7 C2 -1.2(3) . .
C5 C6 C7 C8 177.7(2) . .
C3 C2 C7 C6 1.7(3) . .
C1 C2 C7 C6 -171.4(2) . .
C3 C2 C7 C8 -177.1(2) . .
C1 C2 C7 C8 9.8(3) . .
C6 C7 C8 O3 -157.9(2) . .
C2 C7 C8 O3 20.9(3) . .
C6 C7 C8 O4 21.7(3) . .
C2 C7 C8 O4 -159.4(2) . .
N3 C10 C11 N4 0.6(3) . .
N3 C12 C13 C14 -65.3(3) . .
C12 C13 C14 C15 -175.7(2) . .
C13 C14 C15 C16 173.0(2) . .
C14 C15 C16 C17 -179.3(2) . .
C15 C16 C17 N2 164.6(2) . .
N2 C18 C19 N1 0.4(4) . .
N2 C20 N1 C19 1.2(3) . .
N2 C20 N1 Co1 179.66(16) . 3_667
C18 C19 N1 C20 -1.0(4) . .
C18 C19 N1 Co1 -179.5(2) . 3_667
N1 C20 N2 C18 -1.0(3) . .
N1 C20 N2 C17 -178.7(2) . .
C19 C18 N2 C20 0.3(4) . .
C19 C18 N2 C17 178.2(3) . .
C16 C17 N2 C20 86.9(3) . .
C16 C17 N2 C18 -90.5(4) . .
N4 C9 N3 C10 -0.3(3) . .
N4 C9 N3 C12 179.5(2) . .
C11 C10 N3 C9 -0.2(3) . .
C11 C10 N3 C12 180.0(2) . .
C13 C12 N3 C9 121.8(3) . .
C13 C12 N3 C10 -58.4(3) . .
N3 C9 N4 C11 0.6(3) . .
N3 C9 N4 Co1 -161.74(15) . .
C10 C11 N4 C9 -0.8(3) . .
C10 C11 N4 Co1 163.04(17) . .
O2 C1 O1 Co1 -0.4(3) . .
C2 C1 O1 Co1 -173.94(13) . .
O3 C8 O4 Co1 -11.6(3) . 2_656
C7 C8 O4 Co1 168.74(15) . 2_656
C1 O1 Co1 O4 -64.56(15) . 2_646
C1 O1 Co1 N1 77.20(15) . 3_667
C1 O1 Co1 N4 -172.36(14) . .
C9 N4 Co1 O4 43.9(2) . 2_646
C11 N4 Co1 O4 -115.70(18) . 2_646
C9 N4 Co1 O1 155.8(2) . .
C11 N4 Co1 O1 -3.80(19) . .
C9 N4 Co1 N1 -97.3(2) . 3_667
C11 N4 Co1 N1 103.07(19) . 3_667
